data_4123963
loop_
_publ_author_name
'Feng, P.-Y.'
'Zhang, T.-Z.'
'Bu Xianhui'

_publ_section_title
;
 Arsenate zeolite analogues with 11 topological types
;
_journal_name_full 'Journal of the American Chemical Society'
_journal_page_first 8608
_journal_page_last 8609
_journal_volume 123
_journal_year 2001
_chemical_formula_sum 'As3 H6 N O13 Zn4'
_chemical_name_systematic '(N H4) (Zn (H2 O)) (Zn As O4)3'
_space_group_IT_number 199
_symmetry_space_group_name_Hall 'I 2b 2c 3'
_symmetry_space_group_name_H-M 'I 21 3'
_cell_angle_alpha 90
_cell_angle_beta 90
_cell_angle_gamma 90
_cell_formula_units_Z 8
_cell_length_a 13.8527
_cell_length_b 13.8527
_cell_length_c 13.8527
_cell_volume 2658.296
_citation_journal_id_ASTM JACSAT
_cod_data_source_file Feng_JACSAT_2001_1121.cif
_cod_data_source_block H6As3N1O13Zn4
_cod_original_formula_sum 'H6 As3 N1 O13 Zn4'
_cod_database_code 4123963

loop_
_symmetry_equiv_pos_as_xyz
x,y,z
-x,-y+1/2,z
x,-y,-z+1/2
-x,y+1/2,-z+1/2
z,x,y
-z,-x+1/2,y
z,-x,-y+1/2
-z,x+1/2,-y+1/2
y,z,x
y,-z,-x+1/2
-y,z+1/2,-x+1/2
-y+1/2,-z,x+1/2
x+1/2,y+1/2,z+1/2
-x+1/2,-y+1,z+1/2
x+1/2,-y+1/2,-z+1
-x+1/2,y+1,-z+1
z+1/2,x+1/2,y+1/2
-z+1/2,-x+1,y+1/2
z+1/2,-x+1/2,-y+1
-z+1/2,x+1,-y+1
y+1/2,z+1/2,x+1/2
y+1/2,-z+1/2,-x+1
-y+1/2,z+1,-x+1
-y+1,-z+1/2,x+1

loop_
_atom_site_label
_atom_site_type_symbol
_atom_site_fract_x
_atom_site_fract_y
_atom_site_fract_z
_atom_site_occupancy
_atom_site_U_iso_or_equiv
O5 O-2 0.6335 0.3665 0.8665 1 0.0
Zn2 Zn+2 0.711 0.289 0.789 1 0.0
O2 O-2 0.3562 0.7449 0.8316 1 0.0
O1 O-2 0.4873 0.6154 0.9099 1 0.0
O4 O-2 0.3111 0.5549 0.8581 1 0.0
N1 N-3 0.383 0.617 0.117 1 0.0
As1 As+5 0.4015 0.6309 0.8282 1 0.0
O3 O-2 0.44 0.6144 0.714 1 0.0
Zn1 Zn+2 0.6173 0.6537 0.9236 1 0.0
